data_4027549
loop_
_publ_author_name
'Watcharaporn Thaharn'
'Teerawut Bootwicha'
'Darunee Soorukram'
'Chutima Kuhakarn'
'Samran Prabpai'
'Palangpon Kongsaeree'
'Patoomratana Tuchinda'
'Vichai Reutrakul'
'Manat Pohmakotr'

_publ_contact_author_address
;Department of Chemistry, Faculty of Science
Mahidol University
Rama VI, Bangkok 10400, Thailand
;
_publ_contact_author_email palangpon@gmail.com
_publ_contact_author_fax +662-354-7151
_publ_contact_author_name ' Palangpon Kongsaeree'
_publ_contact_author_phone ' +662-201-5190'
_publ_section_title
;
 Asymmetric Synthesis of gem-Difluoromethylenated Dihydroxypyrrolizidines
 and Indolizidines
;
_journal_name_full 'Journal of Organic Chemistry'
_journal_page_first 8465
_journal_page_last 8479
_journal_paper_doi 10.1021/jo301327s
_journal_volume 77
_journal_year 2012
_chemical_absolute_configuration unk
_chemical_compound_source Synthesis
_chemical_formula_moiety 'C22 H23 F2 N O4'
_chemical_formula_sum 'C22 H23 F2 N O4'
_chemical_formula_weight 403.425
_space_group_IT_number 19
_symmetry_cell_setting orthorhombic
_symmetry_Int_Tables_number 19
_symmetry_space_group_name_Hall 'P 2ac 2ab'
_symmetry_space_group_name_H-M 'P 21 21 21'
_atom_sites_solution_hydrogens geom
_atom_sites_solution_primary direct
_atom_sites_solution_secondary difmap
_cell_angle_alpha 90.00
_cell_angle_beta 90.00
_cell_angle_gamma 90.00
_cell_formula_units_Z 4
_cell_length_a 6.13970(10)
_cell_length_b 10.0767(3)
_cell_length_c 31.8096(11)
_cell_measurement_reflns_used 2224
_cell_measurement_temperature 298
_cell_measurement_theta_max 27.485
_cell_measurement_theta_min 0.998
_cell_volume 1967.99(10)
_computing_cell_refinement 'HKL Scalepack (Otwinowski & Minor 1997)'
_computing_data_collection KappaCCD
_computing_data_reduction 'Denzo and Scalepak (Otwinowski & Minor, 1997)'
_computing_structure_refinement 'SHELXL-97 (Sheldrick, 1997)'
_computing_structure_solution 'SIR97(Cascarano al.,Acta Cryst.,1996,A52,C-79)'
_diffrn_ambient_temperature 298(2)
_diffrn_measured_fraction_theta_full 0.981
_diffrn_measured_fraction_theta_max 0.981
_diffrn_measurement_device KappaCCD
_diffrn_measurement_method CCD
_diffrn_orient_matrix_type X=UH
_diffrn_orient_matrix_UB_11 0.05003
_diffrn_orient_matrix_UB_12 -0.09497
_diffrn_orient_matrix_UB_13 0.12250
_diffrn_orient_matrix_UB_21 -0.07685
_diffrn_orient_matrix_UB_22 -0.06078
_diffrn_orient_matrix_UB_23 -0.01573
_diffrn_orient_matrix_UB_31 0.01739
_diffrn_orient_matrix_UB_32 -0.01678
_diffrn_orient_matrix_UB_33 -0.02011
_diffrn_radiation_probe x-ray
_diffrn_radiation_type ' MoK\a'
_diffrn_radiation_wavelength_id all
_diffrn_reflns_limit_h_max 7
_diffrn_reflns_limit_h_min -7
_diffrn_reflns_limit_k_max 13
_diffrn_reflns_limit_k_min -12
_diffrn_reflns_limit_l_max 41
_diffrn_reflns_limit_l_min -40
_diffrn_reflns_number 8496
_diffrn_reflns_theta_full 27.50
_diffrn_reflns_theta_max 27.50
_diffrn_reflns_theta_min 1.28
_diffrn_source 'fine-focus sealed tube'
_exptl_absorpt_coefficient_mu 0.106
_exptl_absorpt_correction_type none
_exptl_crystal_colour Colourless
_exptl_crystal_density_diffrn 1.362
_exptl_crystal_description Prism
_exptl_crystal_F_000 848
_exptl_crystal_size_max 0.15
_exptl_crystal_size_mid 0.15
_exptl_crystal_size_min 0.10
_refine_diff_density_max 0.459
_refine_diff_density_min -0.206
_refine_diff_density_rms 0.040
_refine_ls_abs_structure_details 'Flack H D (1983), Acta Cryst. A39, 876-881'
_refine_ls_abs_structure_Flack 0.3(10)
_refine_ls_extinction_coef 0.048(9)
_refine_ls_extinction_expression Fc^*^=kFc[1+0.001xFc^2^\l^3^/sin(2\q)]^-1/4^
_refine_ls_extinction_method SHELXL
_refine_ls_goodness_of_fit_ref 1.049
_refine_ls_hydrogen_treatment refxyz
_refine_ls_matrix_type full
_refine_ls_number_parameters 263
_refine_ls_number_reflns 4359
_refine_ls_number_restraints 0
_refine_ls_restrained_S_all 1.049
_refine_ls_R_factor_all 0.0682
_refine_ls_R_factor_gt 0.0530
_refine_ls_shift/su_max 0.000
_refine_ls_shift/su_mean 0.000
_refine_ls_structure_factor_coef Fsqd
_refine_ls_weighting_details 'calc w=1/[\s^2^(Fo^2^)+(0.0712P)^2^+0.5996P] where P=(Fo^2^+2Fc^2^)/3'
_refine_ls_weighting_scheme calc
_refine_ls_wR_factor_gt 0.1297
_refine_ls_wR_factor_ref 0.1410
_reflns_number_gt 3626
_reflns_number_total 4359
_reflns_threshold_expression >2sigma(I)
_cod_data_source_file jo301327s_si_001_3.cif
_cod_data_source_block 19cis
_cod_database_code 4027549

loop_
_symmetry_equiv_pos_as_xyz
+X,+Y,+Z
'-X+ 1/2,-Y,+Z+ 1/2'
'+X+ 1/2,-Y+ 1/2,-Z'
'-X,+Y+ 1/2,-Z+ 1/2'

loop_
_atom_site_label
_atom_site_type_symbol
_atom_site_fract_x
_atom_site_fract_y
_atom_site_fract_z
_atom_site_U_iso_or_equiv
_atom_site_adp_type
_atom_site_occupancy
_atom_site_symmetry_multiplicity
_atom_site_calc_flag
_atom_site_refinement_flags
F7B F 0.4990(3) 0.13205(13) -0.22843(5) 0.0573(4) Uani 1 1 d .
N4 N 0.1729(3) -0.10755(18) -0.26193(5) 0.0337(4) Uani 1 1 d .
O1 O 0.4515(2) 0.02030(17) -0.35187(5) 0.0432(4) Uani 1 1 d .
O7A O 0.2174(3) 0.11298(14) -0.28765(5) 0.0404(4) Uani 1 1 d .
H7A H 0.1736 0.1494 -0.2647 0.048 Uiso 1 1 d R
C7A C 0.3207(3) -0.0071(2) -0.27848(6) 0.0304(4) Uani 1 1 d .
C1 C 0.3923(3) -0.0713(2) -0.32056(7) 0.0342(5) Uani 1 1 d .
H1 H 0.5177 -0.1262 -0.3158 0.041 Uiso 1 1 d R
C3 C 0.0978(3) -0.1935(2) -0.29084(7) 0.0353(5) Uani 1 1 d .
O3 O -0.0201(3) -0.28905(17) -0.28454(6) 0.0511(5) Uani 1 1 d .
C7 C 0.4888(3) 0.0046(2) -0.24213(7) 0.0360(5) Uani 1 1 d .
C2 C 0.1926(4) -0.1499(2) -0.33324(7) 0.0355(5) Uani 1 1 d .
H2 H 0.0870 -0.0973 -0.3480 0.043 Uiso 1 1 d R
C9 C 0.7277(4) 0.1479(2) -0.38682(7) 0.0418(5) Uani 1 1 d .
C5 C 0.1807(4) -0.1177(3) -0.21634(7) 0.0430(5) Uani 1 1 d .
H5A H 0.0851 -0.0525 -0.2044 0.052 Uiso 1 1 d R
H5B H 0.1345 -0.2047 -0.2079 0.052 Uiso 1 1 d R
F7A F 0.6945(2) -0.0230(2) -0.25567(5) 0.0707(6) Uani 1 1 d .
O2 O 0.2493(3) -0.25703(17) -0.35920(6) 0.0531(5) Uani 1 1 d .
C6 C 0.4213(4) -0.0897(2) -0.20722(7) 0.0442(6) Uani 1 1 d .
H6 H 0.5019 -0.1710 -0.2094 0.053 Uiso 1 1 d R
C14 C 0.9308(4) 0.2073(3) -0.38574(9) 0.0499(6) Uani 1 1 d .
H14 H 1.0334 0.1816 -0.3645 0.060 Uiso 1 1 d R
C16 C 0.0030(5) -0.2229(3) -0.41907(8) 0.0567(7) Uani 1 1 d .
C13 C 0.9867(5) 0.3014(3) -0.41538(11) 0.0631(8) Uani 1 1 d .
H13 H 1.1281 0.3420 -0.4149 0.076 Uiso 1 1 d R
C8 C 0.6733(4) 0.0458(3) -0.35441(10) 0.0591(8) Uani 1 1 d .
H8A H 0.7261 0.0766 -0.3277 0.071 Uiso 1 1 d R
H8B H 0.7479 -0.0343 -0.3620 0.071 Uiso 1 1 d R
C12 C 0.8404(6) 0.3383(3) -0.44616(11) 0.0720(9) Uani 1 1 d .
H12 H 0.8789 0.4051 -0.4663 0.086 Uiso 1 1 d R
C10 C 0.5821(5) 0.1828(3) -0.41817(9) 0.0525(6) Uani 1 1 d .
H10 H 0.4433 0.1393 -0.4199 0.063 Uiso 1 1 d R
C21 C 0.1165(6) -0.1193(3) -0.43510(10) 0.0642(8) Uani 1 1 d .
H21 H 0.2567 -0.0977 -0.4236 0.077 Uiso 1 1 d R
C11 C 0.6408(6) 0.2785(3) -0.44740(10) 0.0686(9) Uani 1 1 d .
H11 H 0.5384 0.3054 -0.4686 0.082 Uiso 1 1 d R
C15 C 0.0798(7) -0.3099(3) -0.38382(12) 0.0835(11) Uani 1 1 d .
H15A H 0.1234 -0.3938 -0.3953 0.100 Uiso 1 1 d R
H15B H -0.0441 -0.3224 -0.3658 0.100 Uiso 1 1 d R
C20 C 0.0390(7) -0.0441(4) -0.46651(11) 0.0832(10) Uani 1 1 d .
H20 H 0.1250 0.0274 -0.4776 0.100 Uiso 1 1 d R
C18 C -0.2838(7) -0.1673(5) -0.46941(12) 0.0862(12) Uani 1 1 d .
H18 H -0.4246 -0.1808 -0.4818 0.103 Uiso 1 1 d R
C19 C -0.1550(7) -0.0677(5) -0.48351(12) 0.0853(11) Uani 1 1 d .
H19 H -0.2077 -0.0118 -0.5058 0.102 Uiso 1 1 d R
C17 C -0.2100(8) -0.2481(4) -0.43637(13) 0.0885(12) Uani 1 1 d .
H17 H -0.2968 -0.3203 -0.4260 0.106 Uiso 1 1 d R
C22 C 0.4732(8) -0.0400(4) -0.16336(9) 0.0898(14) Uani 1 1 d .
H22A H 0.4278 -0.1038 -0.1428 0.108 Uiso 1 1 d R
H22B H 0.3984 0.0424 -0.1586 0.108 Uiso 1 1 d R
H22C H 0.6274 -0.0260 -0.1611 0.108 Uiso 1 1 d R

loop_
_atom_site_aniso_label
_atom_site_aniso_U_11
_atom_site_aniso_U_22
_atom_site_aniso_U_33
_atom_site_aniso_U_23
_atom_site_aniso_U_13
_atom_site_aniso_U_12
F7B 0.0747(10) 0.0333(7) 0.0638(9) 0.0035(7) -0.0229(8) -0.0159(7)
N4 0.0301(8) 0.0357(9) 0.0352(9) 0.0026(8) 0.0008(7) -0.0046(7)
O1 0.0314(8) 0.0520(10) 0.0462(9) 0.0169(8) 0.0052(7) 0.0026(7)
O7A 0.0460(8) 0.0305(8) 0.0447(8) 0.0020(7) -0.0021(7) 0.0108(7)
C7A 0.0258(9) 0.0282(10) 0.0372(10) 0.0040(8) -0.0005(8) 0.0002(8)
C1 0.0308(10) 0.0353(11) 0.0366(11) 0.0059(9) 0.0014(8) 0.0048(8)
C3 0.0330(10) 0.0308(10) 0.0422(12) 0.0024(9) -0.0052(9) -0.0011(9)
O3 0.0575(10) 0.0408(9) 0.0551(10) 0.0049(8) -0.0037(8) -0.0180(8)
C7 0.0310(10) 0.0355(11) 0.0417(11) -0.0008(9) 0.0001(9) -0.0012(9)
C2 0.0361(10) 0.0327(11) 0.0375(11) -0.0005(9) -0.0035(9) 0.0043(9)
C9 0.0417(12) 0.0397(12) 0.0440(12) 0.0009(10) 0.0078(10) -0.0021(9)
C5 0.0503(12) 0.0427(12) 0.0362(11) 0.0039(10) 0.0017(10) -0.0069(11)
F7A 0.0274(7) 0.1290(16) 0.0558(9) -0.0061(10) -0.0029(6) 0.0084(8)
O2 0.0685(12) 0.0430(10) 0.0477(9) -0.0128(8) -0.0097(9) 0.0126(8)
C6 0.0547(14) 0.0329(11) 0.0451(13) 0.0071(10) -0.0139(11) -0.0065(10)
C14 0.0446(13) 0.0467(13) 0.0585(15) 0.0021(12) 0.0084(12) -0.0029(11)
C16 0.079(2) 0.0494(14) 0.0413(13) -0.0113(12) -0.0101(13) 0.0020(15)
C13 0.0545(16) 0.0561(16) 0.079(2) 0.0098(16) 0.0162(15) -0.0103(14)
C8 0.0371(12) 0.0681(18) 0.0721(18) 0.0282(15) -0.0043(12) -0.0078(12)
C12 0.079(2) 0.0653(19) 0.071(2) 0.0254(17) 0.0153(17) -0.0110(17)
C10 0.0534(15) 0.0520(15) 0.0522(14) 0.0051(12) -0.0047(12) -0.0083(13)
C21 0.0682(19) 0.0656(18) 0.0589(17) -0.0026(15) 0.0036(14) -0.0036(16)
C11 0.081(2) 0.0698(19) 0.0553(17) 0.0200(15) -0.0053(15) -0.0020(17)
C15 0.124(3) 0.0612(19) 0.0656(19) -0.0041(17) -0.020(2) -0.021(2)
C20 0.102(3) 0.088(2) 0.0598(19) 0.0003(19) -0.003(2) -0.001(2)
C18 0.070(2) 0.118(3) 0.071(2) -0.022(2) -0.0248(18) 0.012(2)
C19 0.094(3) 0.093(3) 0.069(2) -0.007(2) -0.016(2) 0.021(2)
C17 0.099(3) 0.088(3) 0.078(2) -0.020(2) 0.013(2) -0.026(2)
C22 0.137(3) 0.092(2) 0.0406(14) 0.0154(16) -0.0224(19) -0.066(3)

loop_
_atom_type_symbol
_atom_type_description
_atom_type_scat_dispersion_real
_atom_type_scat_dispersion_imag
_atom_type_scat_source
C C 0.0033 0.0016 'International Tables Vol C Tables 4.2.6.8 and 6.1.1.4'
H H 0.0000 0.0000 'International Tables Vol C Tables 4.2.6.8 and 6.1.1.4'
O O 0.0106 0.0060 'International Tables Vol C Tables 4.2.6.8 and 6.1.1.4'
F F 0.0171 0.0103 'International Tables Vol C Tables 4.2.6.8 and 6.1.1.4'
N N 0.0061 0.0033 'International Tables Vol C Tables 4.2.6.8 and 6.1.1.4'

loop_
_diffrn_radiation_wavelength
0.71073

loop_
_geom_angle_atom_site_label_1
_geom_angle_atom_site_label_2
_geom_angle_atom_site_label_3
_geom_angle
C3 N4 C5 130.37(19)
C3 N4 C7A 114.43(17)
C5 N4 C7A 112.86(17)
C8 O1 C1 114.61(19)
C7A O7A H7A 109.5
O7A C7A N4 113.20(16)
O7A C7A C1 108.07(16)
N4 C7A C1 101.45(16)
O7A C7A C7 113.01(17)
N4 C7A C7 101.39(16)
C1 C7A C7 119.06(17)
O1 C1 C2 111.34(18)
O1 C1 C7A 114.26(17)
C2 C1 C7A 102.63(17)
O1 C1 H1 106.5
C2 C1 H1 113.0
C7A C1 H1 109.3
O3 C3 N4 126.8(2)
O3 C3 C2 126.5(2)
N4 C3 C2 106.67(17)
F7B C7 F7A 104.60(18)
F7B C7 C6 111.71(19)
F7A C7 C6 110.86(19)
F7B C7 C7A 109.96(17)
F7A C7 C7A 111.38(18)
C6 C7 C7A 108.35(17)
O2 C2 C1 111.00(19)
O2 C2 C3 113.04(18)
C1 C2 C3 102.89(17)
O2 C2 H2 107.7
C1 C2 H2 112.9
C3 C2 H2 109.4
C14 C9 C10 119.3(2)
C14 C9 C8 118.8(2)
C10 C9 C8 121.8(2)
N4 C5 C6 101.97(19)
N4 C5 H5A 109.1
C6 C5 H5A 112.8
N4 C5 H5B 109.6
C6 C5 H5B 113.6
H5A C5 H5B 109.5
C2 O2 C15 115.8(2)
C22 C6 C7 114.1(2)
C22 C6 C5 116.0(3)
C7 C6 C5 103.89(18)
C22 C6 H6 104.0
C7 C6 H6 109.8
C5 C6 H6 109.1
C13 C14 C9 120.3(3)
C13 C14 H14 120.3
C9 C14 H14 119.5
C21 C16 C17 117.3(3)
C21 C16 C15 124.8(3)
C17 C16 C15 117.9(3)
C12 C13 C14 120.5(3)
C12 C13 H13 119.1
C14 C13 H13 120.4
O1 C8 C9 112.8(2)
O1 C8 H8A 109.9
C9 C8 H8A 108.2
O1 C8 H8B 109.1
C9 C8 H8B 107.3
H8A C8 H8B 109.5
C11 C12 C13 119.1(3)
C11 C12 H12 120.7
C13 C12 H12 120.2
C9 C10 C11 119.4(3)
C9 C10 H10 119.9
C11 C10 H10 120.7
C20 C21 C16 122.2(3)
C20 C21 H21 118.2
C16 C21 H21 119.6
C12 C11 C10 121.3(3)
C12 C11 H11 118.9
C10 C11 H11 119.7
O2 C15 C16 115.3(3)
O2 C15 H15A 109.9
C16 C15 H15A 108.5
O2 C15 H15B 107.7
C16 C15 H15B 105.9
H15A C15 H15B 109.5
C19 C20 C21 121.3(4)
C19 C20 H20 118.6
C21 C20 H20 120.1
C19 C18 C17 119.3(4)
C19 C18 H18 119.7
C17 C18 H18 121.0
C20 C19 C18 121.4(4)
C20 C19 H19 119.7
C18 C19 H19 118.9
C18 C17 C16 118.4(4)
C18 C17 H17 121.1
C16 C17 H17 120.4
C6 C22 H22A 110.2
C6 C22 H22B 109.3
H22A C22 H22B 109.5
C6 C22 H22C 108.9
H22A C22 H22C 109.5
H22B C22 H22C 109.5

loop_
_geom_bond_atom_site_label_1
_geom_bond_atom_site_label_2
_geom_bond_distance
F7B C7 1.357(3)
N4 C3 1.345(3)
N4 C5 1.455(3)
N4 C7A 1.458(3)
O1 C8 1.388(3)
O1 C1 1.406(3)
O7A C7A 1.397(2)
O7A H7A 0.8602
C7A C1 1.550(3)
C7A C7 1.554(3)
C1 C2 1.514(3)
C1 H1 0.9601
C3 O3 1.221(3)
C3 C2 1.533(3)
C7 F7A 1.363(3)
C7 C6 1.520(3)
C2 O2 1.403(3)
C2 H2 0.9600
C9 C14 1.384(3)
C9 C10 1.385(4)
C9 C8 1.494(4)
C5 C6 1.532(3)
C5 H5A 0.9600
C5 H5B 0.9600
O2 C15 1.407(4)
C6 C22 1.516(4)
C6 H6 0.9599
C14 C13 1.380(4)
C14 H14 0.9600
C16 C21 1.355(4)
C16 C17 1.441(5)
C16 C15 1.499(4)
C13 C12 1.379(5)
C13 H13 0.9600
C8 H8A 0.9601
C8 H8B 0.9600
C12 C11 1.366(5)
C12 H12 0.9599
C10 C11 1.387(4)
C10 H10 0.9599
C21 C20 1.341(5)
C21 H21 0.9599
C11 H11 0.9602
C15 H15A 0.9598
C15 H15B 0.9601
C20 C19 1.330(6)
C20 H20 0.9601
C18 C19 1.354(6)
C18 C17 1.404(6)
C18 H18 0.9600
C19 H19 0.9602
C17 H17 0.9600
C22 H22A 0.9598
C22 H22B 0.9601
C22 H22C 0.9600
